data_4021517
loop_
_publ_author_name
'Devarajulu Sureshkumar'
'Susama Maity'
'Srinivasan Chandrasekaran'

_publ_section_title
;
 Regio- and Stereoselective Synthesis of Aziridino Epoxides from
 Cyclic Dienes
;
_journal_name_full 'Journal of Organic Chemistry'
_journal_page_first 1653
_journal_page_last 1657
_journal_paper_doi 10.1021/jo052357x
_journal_volume 71
_journal_year 2006
_chemical_compound_source 'see text'
_chemical_formula_moiety 'C17 H23 N O3 S'
_chemical_formula_sum 'C17 H23 N O3 S'
_chemical_formula_weight 321.43
_chemical_name_common Cis-aziridino-epoxy-cyclohexane
_chemical_name_systematic
;
(1aS,2aS,3aR,4aS)-1a-isopropyl-3a-methyl-3-[(4-methylphenyl)
sulfonyl]perhydrooxireno[2',3':4,5]benzo[b]azirene
;
_space_group_IT_number 14
_symmetry_cell_setting monoclinic
_symmetry_space_group_name_Hall '-P 2yn'
_symmetry_space_group_name_H-M 'P 1 21/n 1'
_atom_sites_solution_hydrogens geom
_atom_sites_solution_primary direct
_atom_sites_solution_secondary difmap
_cell_angle_alpha 90
_cell_angle_beta 91.696(4)
_cell_angle_gamma 90
_cell_formula_units_Z 4
_cell_length_a 6.4314(17)
_cell_length_b 10.997(3)
_cell_length_c 24.165(6)
_cell_measurement_reflns_used 600
_cell_measurement_temperature 296(2)
_cell_measurement_theta_max 25.00
_cell_measurement_theta_min 1.69
_cell_volume 1708.4(8)
_computing_cell_refinement SMART
_computing_data_collection 'SMART (Bruker, 1998)'
_computing_data_reduction 'SAINT (Bruker, 1998)'
_computing_molecular_graphics 'Ortep-3 for Windows (Farrugia, 1997) and CAMERON (Watkin et al., 1993)'
_computing_publication_material 'PLATON (Spek, 2003)'
_computing_structure_refinement 'SHELXL-97 (Sheldrick, 1997)'
_computing_structure_solution 'SIR92 (Altomare et al., 1993)'
_diffrn_ambient_temperature 296(2)
_diffrn_measured_fraction_theta_full 0.997
_diffrn_measured_fraction_theta_max 0.997
_diffrn_measurement_device_type 'Bruker SMART CCD area detector'
_diffrn_measurement_method '\f and \w scans'
_diffrn_radiation_monochromator graphite
_diffrn_radiation_source 'fine-focus sealed tube'
_diffrn_radiation_type MoK\a
_diffrn_radiation_wavelength 0.71073
_diffrn_reflns_av_R_equivalents 0.0284
_diffrn_reflns_av_sigmaI/netI 0.0276
_diffrn_reflns_limit_h_max 7
_diffrn_reflns_limit_h_min -7
_diffrn_reflns_limit_k_max 12
_diffrn_reflns_limit_k_min -12
_diffrn_reflns_limit_l_max 28
_diffrn_reflns_limit_l_min -28
_diffrn_reflns_number 11915
_diffrn_reflns_reduction_process
;
;
_diffrn_reflns_theta_full 25.00
_diffrn_reflns_theta_max 25.00
_diffrn_reflns_theta_min 1.69
_exptl_absorpt_coefficient_mu 0.201
_exptl_absorpt_correction_T_max 0.9782
_exptl_absorpt_correction_T_min 0.8821
_exptl_absorpt_correction_type multi-scan
_exptl_absorpt_process_details '(SADABS; Sheldrick, 1997)'
_exptl_crystal_colour colorless
_exptl_crystal_density_diffrn 1.250
_exptl_crystal_density_method 'Not Measured'
_exptl_crystal_description block
_exptl_crystal_F_000 688
_exptl_crystal_size_max 0.64
_exptl_crystal_size_mid 0.19
_exptl_crystal_size_min 0.11
_refine_diff_density_max 0.319
_refine_diff_density_min -0.231
_refine_diff_density_rms 0.048
_refine_ls_extinction_method none
_refine_ls_goodness_of_fit_ref 1.431
_refine_ls_hydrogen_treatment refall
_refine_ls_matrix_type full
_refine_ls_number_parameters 199
_refine_ls_number_reflns 3003
_refine_ls_number_restraints 0
_refine_ls_restrained_S_all 1.431
_refine_ls_R_factor_all 0.1046
_refine_ls_R_factor_gt 0.0856
_refine_ls_shift/su_max 0.000
_refine_ls_shift/su_mean 0.000
_refine_ls_structure_factor_coef Fsqd
_refine_ls_weighting_details 'calc w=1/[\s^2^(Fo^2^)+(0.0389P)^2^+1.2425P] where P=(Fo^2^+2Fc^2^)/3'
_refine_ls_weighting_scheme calc
_refine_ls_wR_factor_gt 0.1640
_refine_ls_wR_factor_ref 0.1701
_reflns_number_gt 2484
_reflns_number_total 3003
_reflns_threshold_expression I>2sigma(I)
_cod_data_source_file jo052357xsi20051225_012407_05.cif
_cod_depositor_comments
;
The following automatic conversions were performed:
'_symmetry_cell_setting' value 'Monoclinic' changed to 'monoclinic'
according to '/home/saulius/struct/CIF-dictionaries/cif_core.dic'
dictionary named 'cif_core.dic' version 2.4.1 from 2010-06-29.

Automatic conversion script
Id: cif_fix_enum 1527 2010-12-29 10:47:43Z saulius 
;
_cod_original_sg_symbol_H-M 'P 21/n'
_cod_database_code 4021517

loop_
_symmetry_equiv_pos_site_id
_symmetry_equiv_pos_as_xyz
1 x,y,z
2 1/2-x,1/2+y,1/2-z
3 -x,-y,-z
4 1/2+x,1/2-y,1/2+z

loop_
_atom_site_label
_atom_site_type_symbol
_atom_site_fract_x
_atom_site_fract_y
_atom_site_fract_z
_atom_site_U_iso_or_equiv
_atom_site_adp_type
_atom_site_occupancy
_atom_site_symmetry_multiplicity
_atom_site_calc_flag
_atom_site_refinement_flags
S1 S 0.64402(18) 1.00543(9) 0.18574(4) 0.0595(3) Uani 1 1 d .
N1 N 0.5560(5) 0.8714(3) 0.16627(12) 0.0486(8) Uani 1 1 d .
O1 O 0.4184(5) 0.6951(3) 0.08175(12) 0.0726(9) Uani 1 1 d .
C5 C 0.6435(6) 0.7583(3) 0.19090(15) 0.0501(9) Uani 1 1 d .
H5 H 0.7457 0.7715 0.2212 0.060 Uiso 1 1 calc R
O3 O 0.4675(5) 1.0817(3) 0.19353(13) 0.0849(10) Uani 1 1 d .
C16 C 0.6571(6) 1.0628(3) 0.07635(16) 0.0558(10) Uani 1 1 d .
H16 H 0.5192 1.0374 0.0742 0.067 Uiso 1 1 calc R
C14 C 0.9534(7) 1.1469(3) 0.03273(18) 0.0599(11) Uani 1 1 d .
C11 C 0.7686(6) 1.0527(3) 0.12556(15) 0.0445(9) Uani 1 1 d .
C6 C 0.6965(6) 0.6562(3) 0.15249(15) 0.0471(9) Uani 1 1 d .
H6A H 0.8026 0.6847 0.1279 0.057 Uiso 1 1 calc R
H6B H 0.7565 0.5904 0.1744 0.057 Uiso 1 1 calc R
C4 C 0.4289(6) 0.7944(3) 0.20370(16) 0.0554(10) Uani 1 1 d .
C12 C 0.9732(6) 1.0877(4) 0.12866(17) 0.0590(11) Uani 1 1 d .
H12 H 1.0508 1.0792 0.1615 0.071 Uiso 1 1 calc R
C1 C 0.5197(6) 0.6062(3) 0.11793(16) 0.0525(10) Uani 1 1 d .
C15 C 0.7481(7) 1.1100(4) 0.03044(17) 0.0602(11) Uani 1 1 d .
H15 H 0.6708 1.1172 -0.0025 0.072 Uiso 1 1 calc R
O2 O 0.7985(6) 0.9980(3) 0.22940(11) 0.0848(10) Uani 1 1 d .
C7 C 0.5492(7) 0.4827(4) 0.09099(18) 0.0660(11) Uani 1 1 d .
H7 H 0.4317 0.4705 0.0648 0.079 Uiso 1 1 calc R
C13 C 1.0625(7) 1.1360(4) 0.0819(2) 0.0685(12) Uani 1 1 d .
H13 H 1.2002 1.1617 0.0841 0.082 Uiso 1 1 calc R
C2 C 0.3080(7) 0.6475(4) 0.1281(2) 0.0712(13) Uani 1 1 d .
H2 H 0.1999 0.5882 0.1178 0.085 Uiso 1 1 calc R
C3 C 0.2511(7) 0.7308(4) 0.1740(2) 0.0731(13) Uani 1 1 d .
H3A H 0.1757 0.6842 0.2010 0.088 Uiso 1 1 calc R
H3B H 0.1568 0.7921 0.1590 0.088 Uiso 1 1 calc R
C17 C 1.0523(8) 1.1996(4) -0.0181(2) 0.0920(17) Uani 1 1 d .
H17A H 0.9524 1.2002 -0.0484 0.110 Uiso 1 1 calc R
H17B H 1.1697 1.1509 -0.0277 0.110 Uiso 1 1 calc R
H17C H 1.0975 1.2813 -0.0104 0.110 Uiso 1 1 calc R
C10 C 0.3749(8) 0.8417(4) 0.26016(18) 0.0868(16) Uani 1 1 d .
H10A H 0.2291 0.8603 0.2606 0.104 Uiso 1 1 calc R
H10B H 0.4539 0.9140 0.2682 0.104 Uiso 1 1 calc R
H10C H 0.4073 0.7809 0.2876 0.104 Uiso 1 1 calc R
C8 C 0.7446(9) 0.4765(5) 0.0583(2) 0.0947(17) Uani 1 1 d .
H8A H 0.7561 0.3974 0.0419 0.114 Uiso 1 1 calc R
H8B H 0.8631 0.4910 0.0825 0.114 Uiso 1 1 calc R
H8C H 0.7392 0.5371 0.0297 0.114 Uiso 1 1 calc R
C9 C 0.5429(10) 0.3820(4) 0.1324(2) 0.112(2) Uani 1 1 d .
H9A H 0.4169 0.3876 0.1526 0.135 Uiso 1 1 calc R
H9B H 0.6605 0.3887 0.1577 0.135 Uiso 1 1 calc R
H9C H 0.5474 0.3052 0.1136 0.135 Uiso 1 1 calc R

loop_
_atom_site_aniso_label
_atom_site_aniso_U_11
_atom_site_aniso_U_22
_atom_site_aniso_U_33
_atom_site_aniso_U_23
_atom_site_aniso_U_13
_atom_site_aniso_U_12
S1 0.0854(8) 0.0418(5) 0.0522(6) -0.0105(5) 0.0182(5) -0.0055(5)
N1 0.0568(19) 0.0399(17) 0.0498(18) 0.0018(13) 0.0126(15) 0.0023(14)
O1 0.075(2) 0.0667(19) 0.075(2) 0.0032(16) -0.0156(16) 0.0076(16)
C5 0.056(2) 0.045(2) 0.050(2) 0.0032(17) 0.0067(18) -0.0016(18)
O3 0.111(3) 0.0490(17) 0.097(2) -0.0083(16) 0.051(2) 0.0119(17)
C16 0.054(2) 0.054(2) 0.060(3) -0.0090(19) 0.007(2) -0.004(2)
C14 0.074(3) 0.037(2) 0.069(3) 0.0054(18) 0.022(2) 0.008(2)
C11 0.052(2) 0.0310(18) 0.050(2) -0.0059(15) 0.0031(18) 0.0008(16)
C6 0.051(2) 0.040(2) 0.051(2) 0.0033(16) 0.0060(17) 0.0042(17)
C4 0.060(3) 0.044(2) 0.063(2) 0.0024(18) 0.023(2) 0.0053(19)
C12 0.059(3) 0.052(2) 0.066(3) -0.001(2) -0.008(2) -0.001(2)
C1 0.056(2) 0.040(2) 0.062(2) 0.0034(18) 0.0023(19) -0.0032(18)
C15 0.073(3) 0.053(2) 0.055(2) -0.0006(19) 0.006(2) 0.004(2)
O2 0.130(3) 0.075(2) 0.0481(17) -0.0115(15) -0.0082(18) -0.028(2)
C7 0.073(3) 0.049(2) 0.075(3) -0.012(2) 0.004(2) -0.007(2)
C13 0.053(3) 0.053(3) 0.101(4) 0.002(2) 0.014(3) -0.008(2)
C2 0.051(3) 0.053(3) 0.109(4) -0.006(3) -0.005(3) -0.008(2)
C3 0.050(3) 0.055(3) 0.114(4) 0.004(3) 0.019(3) -0.002(2)
C17 0.115(4) 0.063(3) 0.102(4) 0.022(3) 0.049(3) 0.013(3)
C10 0.115(4) 0.071(3) 0.077(3) 0.004(2) 0.051(3) 0.007(3)
C8 0.126(5) 0.069(3) 0.090(4) -0.029(3) 0.033(3) -0.016(3)
C9 0.176(6) 0.052(3) 0.112(4) 0.002(3) 0.050(4) -0.007(3)

loop_
_atom_type_symbol
_atom_type_description
_atom_type_scat_dispersion_real
_atom_type_scat_dispersion_imag
_atom_type_scat_source
S S 0.1246 0.1234 'International Tables Vol C Tables 4.2.6.8 and 6.1.1.4'
O O 0.0106 0.0060 'International Tables Vol C Tables 4.2.6.8 and 6.1.1.4'
N N 0.0061 0.0033 'International Tables Vol C Tables 4.2.6.8 and 6.1.1.4'
H H 0.0000 0.0000 'International Tables Vol C Tables 4.2.6.8 and 6.1.1.4'
C C 0.0033 0.0016 'International Tables Vol C Tables 4.2.6.8 and 6.1.1.4'

loop_
_geom_angle_atom_site_label_1
_geom_angle_atom_site_label_2
_geom_angle_atom_site_label_3
_geom_angle
O3 S1 O2 118.3(2)
O3 S1 N1 107.21(18)
O2 S1 N1 112.71(18)
O3 S1 C11 108.57(18)
O2 S1 C11 107.65(19)
N1 S1 C11 100.95(15)
C5 N1 C4 59.4(2)
C5 N1 S1 121.0(3)
C4 N1 S1 121.6(2)
C2 O1 C1 60.7(3)
C4 C5 N1 60.8(2)
C4 C5 C6 124.1(3)
N1 C5 C6 118.0(3)
C4 C5 H5 114.4
N1 C5 H5 114.4
C6 C5 H5 114.4
C15 C16 C11 120.4(4)
C15 C16 H16 119.8
C11 C16 H16 119.8
C13 C14 C15 118.3(4)
C13 C14 C17 121.4(4)
C15 C14 C17 120.2(4)
C12 C11 C16 120.0(4)
C12 C11 S1 119.8(3)
C16 C11 S1 120.0(3)
C1 C6 C5 116.0(3)
C1 C6 H6A 108.3
C5 C6 H6A 108.3
C1 C6 H6B 108.3
C5 C6 H6B 108.3
H6A C6 H6B 107.4
C5 C4 N1 59.7(2)
C5 C4 C3 118.5(3)
N1 C4 C3 113.3(3)
C5 C4 C10 121.5(4)
N1 C4 C10 119.6(3)
C3 C4 C10 113.5(4)
C11 C12 C13 118.8(4)
C11 C12 H12 120.6
C13 C12 H12 120.6
O1 C1 C2 59.2(3)
O1 C1 C6 114.1(3)
C2 C1 C6 119.2(3)
O1 C1 C7 113.8(3)
C2 C1 C7 118.5(4)
C6 C1 C7 117.8(3)
C16 C15 C14 120.6(4)
C16 C15 H15 119.7
C14 C15 H15 119.7
C9 C7 C8 110.9(4)
C9 C7 C1 111.6(4)
C8 C7 C1 112.4(4)
C9 C7 H7 107.2
C8 C7 H7 107.2
C1 C7 H7 107.2
C14 C13 C12 121.8(4)
C14 C13 H13 119.1
C12 C13 H13 119.1
O1 C2 C1 60.0(3)
O1 C2 C3 119.4(4)
C1 C2 C3 124.4(4)
O1 C2 H2 114.1
C1 C2 H2 114.1
C3 C2 H2 114.1
C2 C3 C4 116.1(3)
C2 C3 H3A 108.3
C4 C3 H3A 108.3
C2 C3 H3B 108.3
C4 C3 H3B 108.3
H3A C3 H3B 107.4
C14 C17 H17A 109.5
C14 C17 H17B 109.5
H17A C17 H17B 109.5
C14 C17 H17C 109.5
H17A C17 H17C 109.5
H17B C17 H17C 109.5
C4 C10 H10A 109.5
C4 C10 H10B 109.5
H10A C10 H10B 109.5
C4 C10 H10C 109.5
H10A C10 H10C 109.5
H10B C10 H10C 109.5
C7 C8 H8A 109.5
C7 C8 H8B 109.5
H8A C8 H8B 109.5
C7 C8 H8C 109.5
H8A C8 H8C 109.5
H8B C8 H8C 109.5
C7 C9 H9A 109.5
C7 C9 H9B 109.5
H9A C9 H9B 109.5
C7 C9 H9C 109.5
H9A C9 H9C 109.5
H9B C9 H9C 109.5

loop_
_geom_bond_atom_site_label_1
_geom_bond_atom_site_label_2
_geom_bond_distance
S1 O3 1.428(3)
S1 O2 1.430(3)
S1 N1 1.643(3)
S1 C11 1.759(4)
N1 C5 1.483(5)
N1 C4 1.499(4)
O1 C2 1.441(5)
O1 C1 1.453(4)
C5 C4 1.478(5)
C5 C6 1.502(5)
C5 H5 0.9800
C16 C15 1.372(5)
C16 C11 1.375(5)
C16 H16 0.9300
C14 C13 1.367(6)
C14 C15 1.381(6)
C14 C17 1.515(5)
C11 C12 1.371(5)
C6 C1 1.495(5)
C6 H6A 0.9700
C6 H6B 0.9700
C4 C3 1.504(6)
C4 C10 1.510(5)
C12 C13 1.388(6)
C12 H12 0.9300
C1 C2 1.463(6)
C1 C7 1.520(5)
C15 H15 0.9300
C7 C9 1.494(6)
C7 C8 1.505(6)
C7 H7 0.9800
C13 H13 0.9300
C2 C3 1.493(6)
C2 H2 0.9800
C3 H3A 0.9700
C3 H3B 0.9700
C17 H17A 0.9600
C17 H17B 0.9600
C17 H17C 0.9600
C10 H10A 0.9600
C10 H10B 0.9600
C10 H10C 0.9600
C8 H8A 0.9600
C8 H8B 0.9600
C8 H8C 0.9600
C9 H9A 0.9600
C9 H9B 0.9600
C9 H9C 0.9600

loop_
_geom_torsion_atom_site_label_1
_geom_torsion_atom_site_label_2
_geom_torsion_atom_site_label_3
_geom_torsion_atom_site_label_4
_geom_torsion
O3 S1 N1 C5 -135.2(3)
O2 S1 N1 C5 -3.3(3)
C11 S1 N1 C5 111.3(3)
O3 S1 N1 C4 -64.3(3)
O2 S1 N1 C4 67.6(3)
C11 S1 N1 C4 -177.9(3)
S1 N1 C5 C4 110.8(3)
C4 N1 C5 C6 115.5(4)
S1 N1 C5 C6 -133.8(3)
C15 C16 C11 C12 -1.4(6)
C15 C16 C11 S1 174.1(3)
O3 S1 C11 C12 122.0(3)
O2 S1 C11 C12 -7.2(4)
N1 S1 C11 C12 -125.5(3)
O3 S1 C11 C16 -53.5(3)
O2 S1 C11 C16 177.4(3)
N1 S1 C11 C16 59.1(3)
C4 C5 C6 C1 11.9(5)
N1 C5 C6 C1 -60.3(4)
C6 C5 C4 N1 -105.7(4)
N1 C5 C4 C3 101.8(4)
C6 C5 C4 C3 -4.0(5)
N1 C5 C4 C10 -108.3(4)
C6 C5 C4 C10 146.0(4)
S1 N1 C4 C5 -109.8(3)
C5 N1 C4 C3 -110.5(4)
S1 N1 C4 C3 139.7(3)
C5 N1 C4 C10 111.4(5)
S1 N1 C4 C10 1.6(5)
C16 C11 C12 C13 1.8(6)
S1 C11 C12 C13 -173.7(3)
C2 O1 C1 C6 -110.8(4)
C2 O1 C1 C7 110.2(4)
C5 C6 C1 O1 59.6(4)
C5 C6 C1 C2 -7.4(5)
C5 C6 C1 C7 -163.2(3)
C11 C16 C15 C14 0.7(6)
C13 C14 C15 C16 -0.5(6)
C17 C14 C15 C16 -179.7(4)
O1 C1 C7 C9 -149.5(4)
C2 C1 C7 C9 -82.8(5)
C6 C1 C7 C9 73.2(5)
O1 C1 C7 C8 85.1(5)
C2 C1 C7 C8 151.7(4)
C6 C1 C7 C8 -52.3(5)
C15 C14 C13 C12 1.0(6)
C17 C14 C13 C12 -179.9(4)
C11 C12 C13 C14 -1.6(6)
C1 O1 C2 C3 115.1(4)
C6 C1 C2 O1 102.2(4)
C7 C1 C2 O1 -102.1(4)
O1 C1 C2 C3 -107.0(5)
C6 C1 C2 C3 -4.8(6)
C7 C1 C2 C3 150.8(4)
O1 C2 C3 C4 -59.3(5)
C1 C2 C3 C4 12.8(6)
C5 C4 C3 C2 -8.1(6)
N1 C4 C3 C2 58.9(5)
C10 C4 C3 C2 -160.3(4)
